data_7128900
loop_
_publ_author_name
'Huang, Qiu-Qin'
'Hu, Mei-Yue'
'Li, Yan-Li'
'Chen, Nan-Nan'
'Li, Yi'
'Wei, Qiao-Hua'
'Fu, FengFu'

_publ_section_title
;
 Novel ultrabright luminescent copper nanoclusters and application in
 light-emitting devices.
;
_journal_issue 77
_journal_name_full 'Chemical communications (Cambridge, England)'
_journal_page_first 9890
_journal_page_last 9893
_journal_paper_doi 10.1039/d1cc03799d
_journal_volume 57
_journal_year 2021
_chemical_formula_sum 'C71 H60 Cl6 Cu3 N4 O9 P4'
_chemical_formula_weight 1640.43
_space_group_IT_number 15
_space_group_name_Hall '-C 2yc'
_space_group_name_H-M_alt 'C 1 2/c 1'
_symmetry_cell_setting monoclinic
_symmetry_space_group_name_H-M 'C 1 2/c 1'
_atom_sites_solution_hydrogens geom
_atom_sites_solution_primary direct
_atom_sites_solution_secondary difmap
_audit_creation_method SHELXL-97
_audit_update_record
;
2021-06-28 deposited with the CCDC.	2021-08-24 downloaded from the CCDC.
;
_cell_angle_alpha 90.00
_cell_angle_beta 98.205(4)
_cell_angle_gamma 90.00
_cell_formula_units_Z 8
_cell_length_a 49.294(3)
_cell_length_b 12.7809(6)
_cell_length_c 23.0005(13)
_cell_measurement_reflns_used 14026
_cell_measurement_temperature 173(2)
_cell_measurement_theta_max 1.00000
_cell_measurement_theta_min 0.65284
_cell_volume 14342.5(14)
_computing_cell_refinement 'CrysAlisPro 1.171.39.3a (Rigaku OD, 2015)'
_computing_data_collection 'CrysAlisPro 1.171.39.3a (Rigaku OD, 2015)'
_computing_data_reduction 'CrysAlisPro 1.171.39.3a (Rigaku OD, 2015)'
_computing_molecular_graphics 'Bruker SHELXTL'
_computing_publication_material 'Bruker SHELXTL'
_computing_structure_refinement 'SHELXL-97 (Sheldrick, 1997)'
_computing_structure_solution 'SHELXS-97 (Sheldrick, 1990)'
_diffrn_ambient_temperature 173(2)
_diffrn_measured_fraction_theta_full 0.998
_diffrn_measured_fraction_theta_max 0.998
_diffrn_measurement_device_type 'dtrek-CrysAlisPro-abstract goniometer imported rigaku-d*trek images'
_diffrn_measurement_method '\w scans'
_diffrn_radiation_monochromator graphite
_diffrn_radiation_source 'fine-focus sealed tube'
_diffrn_radiation_type MoK\a
_diffrn_radiation_wavelength 0.71073
_diffrn_reflns_av_R_equivalents 0.0544
_diffrn_reflns_av_sigmaI/netI 0.0559
_diffrn_reflns_limit_h_max 58
_diffrn_reflns_limit_h_min -58
_diffrn_reflns_limit_k_max 14
_diffrn_reflns_limit_k_min -15
_diffrn_reflns_limit_l_max 23
_diffrn_reflns_limit_l_min -27
_diffrn_reflns_number 49995
_diffrn_reflns_theta_full 25.00
_diffrn_reflns_theta_max 25.00
_diffrn_reflns_theta_min 1.67
_diffrn_standards_decay_% none
_diffrn_standards_interval_count none
_diffrn_standards_interval_time none
_diffrn_standards_number none
_exptl_absorpt_coefficient_mu 1.254
_exptl_absorpt_correction_T_max 1.00000
_exptl_absorpt_correction_T_min 0.65284
_exptl_absorpt_correction_type multi-scan
_exptl_crystal_colour yellow
_exptl_crystal_density_diffrn 1.519
_exptl_crystal_density_method 'not measured'
_exptl_crystal_description cube
_exptl_crystal_F_000 6680
_exptl_crystal_size_max 0.23
_exptl_crystal_size_mid 0.20
_exptl_crystal_size_min 0.18
_refine_diff_density_max 3.268
_refine_diff_density_min -1.440
_refine_diff_density_rms 0.240
_refine_ls_extinction_method none
_refine_ls_goodness_of_fit_ref 1.047
_refine_ls_hydrogen_treatment contr
_refine_ls_matrix_type full
_refine_ls_number_parameters 874
_refine_ls_number_reflns 12613
_refine_ls_number_restraints 0
_refine_ls_restrained_S_all 1.047
_refine_ls_R_factor_all 0.1004
_refine_ls_R_factor_gt 0.0754
_refine_ls_shift/su_max 0.001
_refine_ls_shift/su_mean 0.000
_refine_ls_structure_factor_coef Fsqd
_refine_ls_weighting_details 'calc w=1/[\s^2^(Fo^2^)+(0.1516P)^2^+84.9761P] where P=(Fo^2^+2Fc^2^)/3'
_refine_ls_weighting_scheme calc
_refine_ls_wR_factor_gt 0.2201
_refine_ls_wR_factor_ref 0.2396
_reflns_number_gt 9589
_reflns_number_total 12613
_reflns_threshold_expression >2sigma(I)
_cod_data_source_file d1cc03799d2.cif
_cod_data_source_block w_CCDC1
_cod_depositor_comments 'Adding full bibliography for 7128899--7128900.cif.'
_cod_original_cell_volume 14342.4(13)
_cod_database_code 7128900

loop_
_symmetry_equiv_pos_as_xyz
'x, y, z'
'-x, y, -z+1/2'
'x+1/2, y+1/2, z'
'-x+1/2, y+1/2, -z+1/2'
'-x, -y, -z'
'x, -y, z-1/2'
'-x+1/2, -y+1/2, -z'
'x+1/2, -y+1/2, z-1/2'

loop_
_atom_site_label
_atom_site_type_symbol
_atom_site_fract_x
_atom_site_fract_y
_atom_site_fract_z
_atom_site_U_iso_or_equiv
_atom_site_adp_type
_atom_site_occupancy
_atom_site_symmetry_multiplicity
_atom_site_calc_flag
_atom_site_refinement_flags
_atom_site_disorder_assembly
_atom_site_disorder_group
Cu3 Cu 0.361932(14) 0.54403(6) 0.20737(3) 0.0243(2) Uani 1 1 d . . .
Cu2 Cu 0.380796(14) 0.40989(6) 0.29459(3) 0.0240(2) Uani 1 1 d . . .
Cu1 Cu 0.415190(17) 0.47435(6) 0.21906(3) 0.0335(2) Uani 1 1 d . . .
Cl1 Cl 0.50993(3) -0.04591(12) 0.13069(7) 0.0308(4) Uani 1 1 d . . .
P4 P 0.37937(3) 0.61533(12) 0.13057(7) 0.0237(3) Uani 1 1 d . . .
P3 P 0.42350(3) 0.35944(13) 0.33345(7) 0.0251(4) Uani 1 1 d . . .
P2 P 0.34681(3) 0.64352(12) 0.27870(7) 0.0266(4) Uani 1 1 d . . .
P1 P 0.34899(3) 0.29501(13) 0.25083(7) 0.0285(4) Uani 1 1 d . . .
Cl2 Cl 0.29819(4) 0.83335(15) 0.46342(10) 0.0546(5) Uani 1 1 d . . .
Cl0A Cl 0.52726(5) -0.2793(2) -0.03187(10) 0.0731(7) Uani 1 1 d . . .
Cl0B Cl 0.57064(5) -0.1247(2) -0.03525(12) 0.0738(7) Uani 1 1 d . . .
N2 N 0.35920(10) 0.4824(4) 0.3559(2) 0.0279(11) Uani 1 1 d . . .
N1 N 0.32757(10) 0.4511(4) 0.1777(2) 0.0297(12) Uani 1 1 d . . .
N4 N 0.42968(10) 0.6124(4) 0.1926(2) 0.0312(12) Uani 1 1 d . . .
N3 N 0.43499(11) 0.3386(4) 0.2245(2) 0.0337(13) Uani 1 1 d . . .
C00I C 0.43027(12) 0.2779(5) 0.3992(3) 0.0259(13) Uani 1 1 d . . .
C00J C 0.44848(13) 0.4662(5) 0.3472(3) 0.0294(14) Uani 1 1 d . . .
C00K C 0.38901(13) 0.5237(5) 0.0758(3) 0.0279(14) Uani 1 1 d . . .
C00L C 0.36031(12) 0.7206(5) 0.0893(3) 0.0249(13) Uani 1 1 d . . .
O00M O 0.28216(13) 0.9240(5) 0.4710(3) 0.0685(17) Uani 1 1 d . . .
C00N C 0.41280(12) 0.6755(5) 0.1567(2) 0.0255(13) Uani 1 1 d . . .
C00O C 0.40961(14) 0.5439(5) 0.0431(3) 0.0345(15) Uani 1 1 d . . .
H00B H 0.4198 0.6070 0.0488 0.041 Uiso 1 1 calc R . .
C00P C 0.36514(13) 0.7555(5) 0.0340(3) 0.0327(14) Uani 1 1 d . . .
H00C H 0.3791 0.7235 0.0156 0.039 Uiso 1 1 calc R . .
C00Q C 0.41151(14) 0.1986(5) 0.4067(3) 0.0330(15) Uani 1 1 d . . .
H00D H 0.3958 0.1893 0.3782 0.040 Uiso 1 1 calc R . .
O00R O 0.32579(12) 0.8610(7) 0.4644(3) 0.082(2) Uani 1 1 d . . .
C00S C 0.47667(14) 0.4486(6) 0.3462(3) 0.0439(18) Uani 1 1 d . . .
H00F H 0.4829 0.3814 0.3362 0.053 Uiso 1 1 calc R . .
C00T C 0.43963(14) 0.5662(5) 0.3601(3) 0.0338(15) Uani 1 1 d . . .
H00G H 0.4207 0.5795 0.3604 0.041 Uiso 1 1 calc R . .
C00U C 0.43840(12) 0.2875(5) 0.2768(3) 0.0295(14) Uani 1 1 d . . .
C00V C 0.45244(14) 0.2924(6) 0.4432(3) 0.0358(15) Uani 1 1 d . . .
H00H H 0.4650 0.3477 0.4398 0.043 Uiso 1 1 calc R . .
C00W C 0.32957(13) 0.2196(5) 0.2987(3) 0.0315(14) Uani 1 1 d . . .
C00X C 0.41982(13) 0.7760(5) 0.1447(3) 0.0317(14) Uani 1 1 d . . .
H00I H 0.4076 0.8184 0.1192 0.038 Uiso 1 1 calc R . .
C00Y C 0.41570(16) 0.1331(5) 0.4556(3) 0.0376(16) Uani 1 1 d . . .
H00J H 0.4032 0.0779 0.4596 0.045 Uiso 1 1 calc R . .
C00Z C 0.33989(15) 0.4540(5) 0.4441(3) 0.0377(16) Uani 1 1 d . . .
H00K H 0.3393 0.4130 0.4784 0.045 Uiso 1 1 calc R . .
C010 C 0.41548(17) 0.4711(6) 0.0012(3) 0.0458(19) Uani 1 1 d . . .
H01A H 0.4296 0.4854 -0.0218 0.055 Uiso 1 1 calc R . .
C011 C 0.31358(13) 0.7083(5) 0.2600(3) 0.0321(15) Uani 1 1 d . . .
C012 C 0.31309(13) 0.2752(5) 0.3328(3) 0.0339(15) Uani 1 1 d . . .
H01B H 0.3118 0.3492 0.3293 0.041 Uiso 1 1 calc R . .
C013 C 0.34176(13) 0.5656(5) 0.3437(3) 0.0282(13) Uani 1 1 d . . .
C014 C 0.35803(14) 0.4304(5) 0.4063(3) 0.0340(15) Uani 1 1 d . . .
H01C H 0.3705 0.3743 0.4161 0.041 Uiso 1 1 calc R . .
C015 C 0.37471(16) 0.4287(5) 0.0678(3) 0.0390(16) Uani 1 1 d . . .
H01D H 0.3609 0.4129 0.0913 0.047 Uiso 1 1 calc R . .
C016 C 0.34985(16) 0.8357(6) 0.0059(3) 0.0441(18) Uani 1 1 d . . .
H01E H 0.3534 0.8591 -0.0315 0.053 Uiso 1 1 calc R . .
C017 C 0.43794(16) 0.1483(6) 0.4982(3) 0.0405(17) Uani 1 1 d . . .
H01F H 0.4407 0.1045 0.5319 0.049 Uiso 1 1 calc R . .
C018 C 0.44510(14) 0.8158(6) 0.1702(3) 0.0416(17) Uani 1 1 d . . .
H01G H 0.4503 0.8854 0.1625 0.050 Uiso 1 1 calc R . .
C019 C 0.36923(13) 0.7464(5) 0.3125(3) 0.0300(14) Uani 1 1 d . . .
C01A C 0.32131(13) 0.3600(5) 0.2016(3) 0.0336(15) Uani 1 1 d . . .
C01B C 0.45851(17) 0.6456(6) 0.3724(3) 0.0463(19) Uani 1 1 d . . .
H01H H 0.4526 0.7140 0.3806 0.056 Uiso 1 1 calc R . .
C01C C 0.30037(16) 0.1175(6) 0.3778(3) 0.0442(18) Uani 1 1 d . . .
H01I H 0.2907 0.0827 0.4050 0.053 Uiso 1 1 calc R . .
C01D C 0.45381(13) 0.6497(6) 0.2164(3) 0.0402(17) Uani 1 1 d . . .
H01J H 0.4659 0.6054 0.2411 0.048 Uiso 1 1 calc R . .
C01E C 0.40119(19) 0.3798(6) -0.0068(4) 0.053(2) Uani 1 1 d . . .
H01K H 0.4055 0.3310 -0.0353 0.063 Uiso 1 1 calc R . .
C01F C 0.36078(14) 0.1976(5) 0.2016(3) 0.0366(16) Uani 1 1 d . . .
C01G C 0.48627(16) 0.6251(7) 0.3727(3) 0.053(2) Uani 1 1 d . . .
H01L H 0.4993 0.6796 0.3821 0.063 Uiso 1 1 calc R . .
C01H C 0.45238(14) 0.1920(5) 0.2844(3) 0.0353(15) Uani 1 1 d . . .
H01M H 0.4545 0.1577 0.3214 0.042 Uiso 1 1 calc R . .
C01I C 0.32265(16) 0.5369(6) 0.4320(3) 0.0447(18) Uani 1 1 d . . .
H01N H 0.3103 0.5560 0.4584 0.054 Uiso 1 1 calc R . .
C01J C 0.29891(15) 0.2240(6) 0.3710(3) 0.0431(17) Uani 1 1 d . . .
H01O H 0.2877 0.2632 0.3934 0.052 Uiso 1 1 calc R . .
C01K C 0.33987(17) 0.7687(6) 0.1146(3) 0.0482(19) Uani 1 1 d . . .
H01P H 0.3364 0.7462 0.1522 0.058 Uiso 1 1 calc R . .
C01L C 0.32329(15) 0.5929(6) 0.3809(3) 0.0389(16) Uani 1 1 d . . .
H01Q H 0.3111 0.6498 0.3713 0.047 Uiso 1 1 calc R . .
C01M C 0.49502(16) 0.5275(7) 0.3597(4) 0.053(2) Uani 1 1 d . . .
H01R H 0.5140 0.5147 0.3600 0.063 Uiso 1 1 calc R . .
C01N C 0.30842(15) 0.4957(6) 0.1373(3) 0.0422(17) Uani 1 1 d . . .
H01S H 0.3129 0.5590 0.1191 0.051 Uiso 1 1 calc R . .
C01O C 0.31201(16) 0.8159(6) 0.2515(3) 0.0445(18) Uani 1 1 d . . .
H01T H 0.3280 0.8580 0.2583 0.053 Uiso 1 1 calc R . .
C01P C 0.33072(16) 0.1113(5) 0.3052(3) 0.0408(17) Uani 1 1 d . . .
H01U H 0.3416 0.0713 0.2824 0.049 Uiso 1 1 calc R . .
C01Q C 0.28270(15) 0.4536(7) 0.1212(4) 0.050(2) Uani 1 1 d . . .
H01V H 0.2697 0.4878 0.0930 0.060 Uiso 1 1 calc R . .
C01R C 0.45645(15) 0.2284(6) 0.4915(3) 0.0437(18) Uani 1 1 d . . .
H01W H 0.4719 0.2386 0.5206 0.052 Uiso 1 1 calc R . .
O01S O 0.53081(17) 0.0101(8) 0.1092(3) 0.104(3) Uani 1 1 d . . .
C01T C 0.34979(18) 0.1874(6) 0.1422(3) 0.0467(19) Uani 1 1 d . . .
H01Y H 0.3355 0.2327 0.1256 0.056 Uiso 1 1 calc R . .
C01U C 0.38070(19) 0.3576(6) 0.0257(4) 0.053(2) Uani 1 1 d . . .
H01Z H 0.3707 0.2941 0.0196 0.064 Uiso 1 1 calc R . .
C01V C 0.40497(16) 0.9030(6) 0.3621(3) 0.0460(18) Uani 1 1 d . . .
H02A H 0.4171 0.9559 0.3790 0.055 Uiso 1 1 calc R . .
C01W C 0.39291(16) 0.7718(6) 0.2891(3) 0.0436(18) Uani 1 1 d . . .
H02B H 0.3971 0.7355 0.2554 0.052 Uiso 1 1 calc R . .
C01X C 0.41059(17) 0.8497(6) 0.3143(3) 0.0482(19) Uani 1 1 d . . .
H02C H 0.4267 0.8656 0.2979 0.058 Uiso 1 1 calc R . .
C01Y C 0.29024(15) 0.6483(6) 0.2479(3) 0.0479(19) Uani 1 1 d . . .
H02D H 0.2913 0.5747 0.2533 0.057 Uiso 1 1 calc R . .
C01Z C 0.45974(17) 0.2006(7) 0.1843(3) 0.050(2) Uani 1 1 d . . .
H02E H 0.4670 0.1720 0.1516 0.060 Uiso 1 1 calc R . .
C020 C 0.46299(15) 0.1485(6) 0.2382(3) 0.0440(18) Uani 1 1 d . . .
H02F H 0.4725 0.0837 0.2428 0.053 Uiso 1 1 calc R . .
C021 C 0.36393(15) 0.8007(6) 0.3615(3) 0.0464(18) Uani 1 1 d . . .
H02G H 0.3481 0.7837 0.3788 0.056 Uiso 1 1 calc R . .
C022 C 0.38137(16) 0.8801(6) 0.3862(4) 0.050(2) Uani 1 1 d . . .
H02H H 0.3771 0.9182 0.4193 0.060 Uiso 1 1 calc R . .
C023 C 0.46215(15) 0.7521(7) 0.2065(3) 0.048(2) Uani 1 1 d . . .
H02I H 0.4794 0.7770 0.2248 0.058 Uiso 1 1 calc R . .
C024 C 0.44565(16) 0.2951(6) 0.1793(3) 0.048(2) Uani 1 1 d . . .
H02J H 0.4434 0.3305 0.1427 0.058 Uiso 1 1 calc R . .
C025 C 0.31653(18) 0.0621(6) 0.3435(3) 0.050(2) Uani 1 1 d . . .
H02K H 0.3177 -0.0119 0.3471 0.060 Uiso 1 1 calc R . .
O026 O 0.5023(2) -0.1293(6) 0.0937(3) 0.113(3) Uani 1 1 d . . .
C027 C 0.32947(19) 0.8819(6) 0.0321(4) 0.057(2) Uani 1 1 d . . .
H02M H 0.3189 0.9369 0.0125 0.069 Uiso 1 1 calc R . .
C028 C 0.29511(15) 0.3144(7) 0.1879(4) 0.050(2) Uani 1 1 d . . .
H02N H 0.2907 0.2521 0.2070 0.061 Uiso 1 1 calc R . .
C029 C 0.28649(19) 0.8609(7) 0.2329(4) 0.062(2) Uani 1 1 d . . .
H02O H 0.2853 0.9348 0.2284 0.075 Uiso 1 1 calc R . .
C02A C 0.38237(16) 0.1342(6) 0.2242(3) 0.0472(18) Uani 1 1 d . . .
H02P H 0.3907 0.1427 0.2638 0.057 Uiso 1 1 calc R . .
C02B C 0.3595(2) 0.1130(6) 0.1082(3) 0.060(2) Uani 1 1 d . . .
H02Q H 0.3516 0.1058 0.0683 0.072 Uiso 1 1 calc R . .
C02C C 0.3243(2) 0.8493(7) 0.0865(4) 0.066(3) Uani 1 1 d . . .
H02R H 0.3102 0.8814 0.1045 0.079 Uiso 1 1 calc R . .
C02D C 0.3806(2) 0.0483(7) 0.1309(4) 0.060(2) Uani 1 1 d . . .
H02S H 0.3873 -0.0028 0.1065 0.072 Uiso 1 1 calc R . .
C02E C 0.26361(18) 0.8036(9) 0.2210(4) 0.068(3) Uani 1 1 d . . .
H02T H 0.2466 0.8366 0.2081 0.082 Uiso 1 1 calc R . .
O02F O 0.5178(2) -0.0818(8) 0.1877(3) 0.129(4) Uani 1 1 d . . .
C02G C 0.27617(17) 0.3613(8) 0.1466(4) 0.064(3) Uani 1 1 d . . .
H02V H 0.2587 0.3303 0.1356 0.076 Uiso 1 1 calc R . .
C02H C 0.26495(17) 0.6949(8) 0.2279(4) 0.065(3) Uani 1 1 d . . .
H02W H 0.2489 0.6534 0.2190 0.078 Uiso 1 1 calc R . .
C02I C 0.39218(19) 0.0571(7) 0.1889(4) 0.060(2) Uani 1 1 d . . .
H02X H 0.4066 0.0116 0.2048 0.071 Uiso 1 1 calc R . .
O02J O 0.28890(17) 0.7964(9) 0.4055(5) 0.153(5) Uani 1 1 d . . .
O02K O 0.23312(18) 0.2251(9) 0.4332(6) 0.136(4) Uani 1 1 d . . .
C02L C 0.5385(2) -0.1487(9) -0.0154(4) 0.080(3) Uani 1 1 d . . .
H02Z H 0.5250 -0.0993 -0.0366 0.095 Uiso 1 1 calc R . .
H03A H 0.5391 -0.1361 0.0272 0.095 Uiso 1 1 calc R . .
O02M O 0.2967(3) 0.7611(8) 0.5067(6) 0.168(6) Uani 1 1 d . . .
O02O O 0.4869(2) 0.0120(8) 0.1327(6) 0.165(6) Uani 1 1 d . . .
C02P C 0.2289(4) 0.1772(14) 0.4816(6) 0.120(6) Uani 1 1 d . . .
Cl02 Cl 0.24905(8) 0.5803(4) 0.3490(2) 0.1276(14) Uani 1 1 d . . .
Cl01 Cl 0.25398(10) 0.4435(3) 0.4490(2) 0.1386(15) Uani 1 1 d . . .
C01 C 0.2443(2) 0.5628(10) 0.4124(6) 0.090(4) Uani 1 1 d . . .
H01X H 0.2245 0.5725 0.4135 0.108 Uiso 1 1 calc R . .
H02L H 0.2539 0.6198 0.4362 0.108 Uiso 1 1 calc R . .

loop_
_atom_site_aniso_label
_atom_site_aniso_U_11
_atom_site_aniso_U_22
_atom_site_aniso_U_33
_atom_site_aniso_U_23
_atom_site_aniso_U_13
_atom_site_aniso_U_12
Cu3 0.0272(4) 0.0222(4) 0.0228(4) 0.0032(3) 0.0012(3) 0.0035(3)
Cu2 0.0245(4) 0.0223(4) 0.0241(4) 0.0022(3) -0.0006(3) 0.0037(3)
Cu1 0.0385(5) 0.0338(5) 0.0276(4) 0.0086(3) 0.0024(3) 0.0126(4)
Cl1 0.0356(8) 0.0293(8) 0.0284(8) -0.0082(6) 0.0073(6) -0.0023(6)
P4 0.0306(8) 0.0183(8) 0.0212(8) 0.0036(6) 0.0010(6) 0.0047(6)
P3 0.0251(8) 0.0275(8) 0.0218(8) 0.0044(6) 0.0002(6) 0.0044(6)
P2 0.0313(8) 0.0231(8) 0.0248(8) 0.0003(6) 0.0023(6) 0.0046(7)
P1 0.0323(9) 0.0248(9) 0.0264(8) 0.0006(7) -0.0032(7) 0.0001(7)
Cl2 0.0468(11) 0.0391(11) 0.0767(14) -0.0189(10) 0.0046(10) -0.0020(8)
Cl0A 0.0619(14) 0.103(2) 0.0574(13) 0.0109(13) 0.0198(11) 0.0159(13)
Cl0B 0.0802(16) 0.0615(14) 0.0746(16) -0.0215(12) -0.0071(13) 0.0137(12)
N2 0.026(3) 0.030(3) 0.027(3) 0.002(2) 0.001(2) 0.002(2)
N1 0.029(3) 0.032(3) 0.026(3) 0.000(2) -0.002(2) 0.002(2)
N4 0.028(3) 0.042(3) 0.024(3) 0.006(2) 0.006(2) 0.007(2)
N3 0.038(3) 0.037(3) 0.025(3) 0.007(2) 0.002(2) 0.016(3)
C00I 0.030(3) 0.025(3) 0.024(3) 0.006(2) 0.007(2) 0.006(3)
C00J 0.027(3) 0.036(4) 0.024(3) 0.008(3) 0.000(2) -0.002(3)
C00K 0.039(4) 0.021(3) 0.023(3) 0.003(2) 0.003(3) 0.011(3)
C00L 0.031(3) 0.018(3) 0.024(3) 0.002(2) -0.002(2) 0.001(2)
O00M 0.072(4) 0.046(3) 0.092(5) -0.008(3) 0.028(4) 0.002(3)
C00N 0.025(3) 0.030(3) 0.022(3) -0.002(3) 0.004(2) 0.005(3)
C00O 0.037(4) 0.038(4) 0.029(3) 0.001(3) 0.009(3) 0.005(3)
C00P 0.036(4) 0.029(3) 0.032(3) 0.002(3) -0.001(3) 0.000(3)
C00Q 0.039(4) 0.030(4) 0.029(3) -0.001(3) 0.001(3) 0.002(3)
O00R 0.048(4) 0.125(6) 0.073(4) -0.027(4) 0.012(3) -0.009(4)
C00S 0.037(4) 0.053(5) 0.043(4) 0.017(4) 0.010(3) -0.001(3)
C00T 0.036(4) 0.041(4) 0.024(3) 0.004(3) 0.004(3) -0.001(3)
C00U 0.029(3) 0.035(4) 0.024(3) 0.001(3) 0.002(2) 0.009(3)
C00V 0.039(4) 0.039(4) 0.027(3) 0.005(3) -0.003(3) 0.000(3)
C00W 0.033(3) 0.034(4) 0.025(3) 0.001(3) -0.004(3) -0.005(3)
C00X 0.036(4) 0.028(3) 0.030(3) -0.002(3) 0.004(3) -0.003(3)
C00Y 0.060(5) 0.025(3) 0.031(4) 0.002(3) 0.016(3) 0.003(3)
C00Z 0.050(4) 0.036(4) 0.027(3) 0.006(3) 0.005(3) 0.003(3)
C010 0.055(5) 0.047(5) 0.039(4) -0.001(3) 0.017(3) 0.016(4)
C011 0.037(4) 0.035(4) 0.023(3) 0.002(3) 0.000(3) 0.007(3)
C012 0.035(3) 0.027(3) 0.039(4) 0.005(3) 0.000(3) -0.001(3)
C013 0.032(3) 0.024(3) 0.029(3) 0.000(3) 0.006(3) 0.004(3)
C014 0.040(4) 0.035(4) 0.026(3) 0.002(3) 0.000(3) 0.002(3)
C015 0.054(4) 0.025(4) 0.040(4) 0.007(3) 0.013(3) 0.003(3)
C016 0.058(5) 0.034(4) 0.035(4) 0.014(3) -0.011(3) -0.003(4)
C017 0.065(5) 0.036(4) 0.022(3) 0.005(3) 0.011(3) 0.016(4)
C018 0.035(4) 0.047(4) 0.042(4) -0.006(3) 0.006(3) -0.010(3)
C019 0.041(4) 0.021(3) 0.027(3) 0.002(3) 0.001(3) 0.005(3)
C01A 0.032(3) 0.035(4) 0.032(3) 0.001(3) 0.000(3) -0.008(3)
C01B 0.066(5) 0.040(4) 0.033(4) -0.002(3) 0.004(3) -0.016(4)
C01C 0.052(4) 0.046(5) 0.033(4) 0.005(3) 0.002(3) -0.010(4)
C01D 0.026(3) 0.065(5) 0.030(4) 0.011(3) 0.005(3) 0.010(3)
C01E 0.084(6) 0.030(4) 0.048(5) -0.004(3) 0.024(4) 0.016(4)
C01F 0.046(4) 0.029(4) 0.033(4) -0.002(3) 0.002(3) -0.004(3)
C01G 0.046(5) 0.068(6) 0.041(4) 0.007(4) -0.005(3) -0.031(4)
C01H 0.043(4) 0.033(4) 0.029(3) 0.005(3) 0.004(3) 0.012(3)
C01I 0.045(4) 0.056(5) 0.036(4) 0.002(3) 0.015(3) 0.006(4)
C01J 0.044(4) 0.042(4) 0.044(4) -0.004(3) 0.007(3) -0.004(3)
C01K 0.065(5) 0.042(4) 0.038(4) 0.009(3) 0.010(4) 0.025(4)
C01L 0.049(4) 0.034(4) 0.036(4) 0.001(3) 0.013(3) 0.007(3)
C01M 0.031(4) 0.068(6) 0.058(5) 0.017(4) 0.000(3) -0.014(4)
C01N 0.041(4) 0.044(4) 0.037(4) 0.007(3) -0.010(3) 0.002(3)
C01O 0.049(4) 0.038(4) 0.044(4) 0.002(3) -0.005(3) 0.015(3)
C01P 0.061(5) 0.023(3) 0.039(4) -0.001(3) 0.012(3) 0.002(3)
C01Q 0.033(4) 0.062(5) 0.049(5) 0.013(4) -0.016(3) -0.003(4)
C01R 0.043(4) 0.058(5) 0.028(4) 0.011(3) -0.003(3) 0.009(4)
O01S 0.103(6) 0.140(7) 0.077(5) -0.026(5) 0.034(4) -0.072(6)
C01T 0.073(5) 0.031(4) 0.034(4) 0.003(3) 0.001(4) 0.001(4)
C01U 0.090(6) 0.019(4) 0.054(5) -0.005(3) 0.022(4) -0.001(4)
C01V 0.049(4) 0.036(4) 0.052(5) -0.015(4) 0.006(4) -0.009(3)
C01W 0.053(4) 0.040(4) 0.040(4) -0.012(3) 0.015(3) -0.004(3)
C01X 0.054(5) 0.048(5) 0.046(4) -0.007(4) 0.017(4) -0.018(4)
C01Y 0.043(4) 0.045(4) 0.054(5) 0.001(4) 0.000(4) 0.003(4)
C01Z 0.061(5) 0.057(5) 0.035(4) 0.002(4) 0.015(3) 0.030(4)
C020 0.048(4) 0.044(4) 0.040(4) 0.006(3) 0.004(3) 0.025(3)
C021 0.040(4) 0.051(5) 0.049(4) -0.017(4) 0.013(3) -0.005(4)
C022 0.053(5) 0.049(5) 0.048(5) -0.023(4) 0.010(4) -0.005(4)
C023 0.036(4) 0.074(6) 0.035(4) -0.001(4) 0.006(3) -0.012(4)
C024 0.062(5) 0.059(5) 0.025(4) 0.008(3) 0.014(3) 0.026(4)
C025 0.075(6) 0.024(4) 0.050(5) 0.004(3) 0.009(4) -0.007(4)
O026 0.198(9) 0.082(5) 0.064(4) -0.039(4) 0.040(5) -0.087(6)
C027 0.071(6) 0.039(4) 0.055(5) 0.010(4) -0.012(4) 0.023(4)
C028 0.041(4) 0.052(5) 0.053(5) 0.016(4) -0.011(3) -0.014(4)
C029 0.066(6) 0.047(5) 0.067(6) -0.002(4) -0.013(5) 0.025(4)
C02A 0.052(5) 0.045(4) 0.044(4) -0.009(4) 0.006(3) 0.007(4)
C02B 0.115(8) 0.035(4) 0.029(4) -0.002(3) 0.007(4) -0.001(5)
C02C 0.079(6) 0.060(6) 0.059(5) 0.013(5) 0.009(5) 0.044(5)
C02D 0.096(7) 0.041(5) 0.045(5) -0.015(4) 0.015(5) 0.008(5)
C02E 0.046(5) 0.084(7) 0.070(6) -0.004(5) -0.012(4) 0.025(5)
O02F 0.193(10) 0.146(8) 0.038(4) 0.015(4) -0.013(5) -0.081(7)
C02G 0.042(5) 0.079(6) 0.061(5) 0.024(5) -0.022(4) -0.023(4)
C02H 0.034(4) 0.083(7) 0.075(6) -0.004(5) -0.005(4) 0.001(4)
C02I 0.068(6) 0.040(5) 0.070(6) -0.002(4) 0.009(5) 0.014(4)
O02J 0.081(6) 0.203(11) 0.152(8) -0.122(8) -0.063(6) 0.059(6)
O02K 0.077(6) 0.146(9) 0.185(11) -0.075(9) 0.017(7) -0.046(6)
C02L 0.115(9) 0.084(7) 0.043(5) -0.013(5) 0.025(5) 0.037(6)
O02M 0.195(12) 0.093(7) 0.242(13) 0.092(8) 0.121(11) 0.033(7)
O02O 0.163(10) 0.108(7) 0.255(14) 0.073(8) 0.133(10) 0.088(7)
C02P 0.160(14) 0.139(13) 0.053(7) -0.041(8) -0.011(8) 0.007(11)
Cl02 0.108(3) 0.144(3) 0.132(3) -0.038(3) 0.020(2) -0.014(2)
Cl01 0.131(3) 0.114(3) 0.179(4) -0.020(3) 0.049(3) -0.008(3)
C01 0.057(6) 0.094(8) 0.122(10) 0.026(7) 0.027(6) 0.003(6)

loop_
_atom_type_symbol
_atom_type_description
_atom_type_scat_dispersion_real
_atom_type_scat_dispersion_imag
_atom_type_scat_source
C C 0.0033 0.0016 'International Tables Vol C Tables 4.2.6.8 and 6.1.1.4'
H H 0.0000 0.0000 'International Tables Vol C Tables 4.2.6.8 and 6.1.1.4'
N N 0.0061 0.0033 'International Tables Vol C Tables 4.2.6.8 and 6.1.1.4'
O O 0.0106 0.0060 'International Tables Vol C Tables 4.2.6.8 and 6.1.1.4'
Cl Cl 0.1484 0.1585 'International Tables Vol C Tables 4.2.6.8 and 6.1.1.4'
P P 0.1023 0.0942 'International Tables Vol C Tables 4.2.6.8 and 6.1.1.4'
Cu Cu 0.3201 1.2651 'International Tables Vol C Tables 4.2.6.8 and 6.1.1.4'

loop_
_geom_angle_atom_site_label_1
_geom_angle_atom_site_label_2
_geom_angle_atom_site_label_3
_geom_angle
_geom_angle_site_symmetry_1
_geom_angle_site_symmetry_3
_geom_angle_publ_flag
N1 Cu3 P4 110.62(15) . . ?
N1 Cu3 P2 102.55(15) . . ?
P4 Cu3 P2 122.40(6) . . ?
N1 Cu3 Cu2 93.37(14) . . ?
P4 Cu3 Cu2 134.94(5) . . ?
P2 Cu3 Cu2 86.16(5) . . ?
N1 Cu3 Cu1 124.27(15) . . ?
P4 Cu3 Cu1 75.10(5) . . ?
P2 Cu3 Cu1 121.03(5) . . ?
Cu2 Cu3 Cu1 59.93(3) . . ?
N2 Cu2 P3 113.14(14) . . ?
N2 Cu2 P1 101.46(15) . . ?
P3 Cu2 P1 122.34(7) . . ?
N2 Cu2 Cu3 93.72(14) . . ?
P3 Cu2 Cu3 132.63(5) . . ?
P1 Cu2 Cu3 86.48(5) . . ?
N2 Cu2 Cu1 135.76(15) . . ?
P3 Cu2 Cu1 73.09(5) . . ?
P1 Cu2 Cu1 111.45(5) . . ?
Cu3 Cu2 Cu1 60.90(3) . . ?
N3 Cu1 N4 126.0(2) . . ?
N3 Cu1 Cu2 92.33(16) . . ?
N4 Cu1 Cu2 137.10(15) . . ?
N3 Cu1 Cu3 138.00(17) . . ?
N4 Cu1 Cu3 93.51(15) . . ?
Cu2 Cu1 Cu3 59.16(3) . . ?
O02O Cl1 O026 106.5(8) . . ?
O02O Cl1 O02F 105.6(7) . . ?
O026 Cl1 O02F 109.9(6) . . ?
O02O Cl1 O01S 113.1(6) . . ?
O026 Cl1 O01S 109.1(5) . . ?
O02F Cl1 O01S 112.5(5) . . ?
C00L P4 C00K 106.2(3) . . ?
C00L P4 C00N 103.4(3) . . ?
C00K P4 C00N 100.6(3) . . ?
C00L P4 Cu3 118.5(2) . . ?
C00K P4 Cu3 116.3(2) . . ?
C00N P4 Cu3 109.59(19) . . ?
C00I P3 C00U 105.0(3) . . ?
C00I P3 C00J 104.0(3) . . ?
C00U P3 C00J 99.7(3) . . ?
C00I P3 Cu2 122.7(2) . . ?
C00U P3 Cu2 107.9(2) . . ?
C00J P3 Cu2 114.9(2) . . ?
C019 P2 C011 104.0(3) . . ?
C019 P2 C013 100.9(3) . . ?
C011 P2 C013 102.4(3) . . ?
C019 P2 Cu3 117.9(2) . . ?
C011 P2 Cu3 117.1(2) . . ?
C013 P2 Cu3 112.2(2) . . ?
C00W P1 C01F 104.6(3) . . ?
C00W P1 C01A 101.6(3) . . ?
C01F P1 C01A 101.5(3) . . ?
C00W P1 Cu2 117.4(2) . . ?
C01F P1 Cu2 116.9(2) . . ?
C01A P1 Cu2 112.6(2) . . ?
O02M Cl2 O00R 108.2(7) . . ?
O02M Cl2 O02J 114.4(9) . . ?
O00R Cl2 O02J 106.2(5) . . ?
O02M Cl2 O00M 111.7(6) . . ?
O00R Cl2 O00M 110.2(4) . . ?
O02J Cl2 O00M 105.9(5) . . ?
C014 N2 C013 117.3(5) . . ?
C014 N2 Cu2 116.6(4) . . ?
C013 N2 Cu2 124.6(4) . . ?
C01A N1 C01N 117.9(6) . . ?
C01A N1 Cu3 125.4(4) . . ?
C01N N1 Cu3 115.9(5) . . ?
C01D N4 C00N 118.4(6) . . ?
C01D N4 Cu1 121.5(4) . . ?
C00N N4 Cu1 119.3(4) . . ?
C024 N3 C00U 118.1(6) . . ?
C024 N3 Cu1 123.6(5) . . ?
C00U N3 Cu1 118.3(4) . . ?
C00V C00I C00Q 118.1(6) . . ?
C00V C00I P3 123.9(5) . . ?
C00Q C00I P3 118.0(5) . . ?
C00T C00J C00S 119.2(6) . . ?
C00T C00J P3 119.7(5) . . ?
C00S C00J P3 121.1(5) . . ?
C00O C00K C015 119.2(6) . . ?
C00O C00K P4 122.8(5) . . ?
C015 C00K P4 118.0(5) . . ?
C01K C00L C00P 118.1(6) . . ?
C01K C00L P4 117.5(5) . . ?
C00P C00L P4 124.4(5) . . ?
N4 C00N C00X 122.1(6) . . ?
N4 C00N P4 113.3(5) . . ?
C00X C00N P4 124.5(5) . . ?
C00K C00O C010 119.7(7) . . ?
C00K C00O H00B 120.2 . . ?
C010 C00O H00B 120.2 . . ?
C016 C00P C00L 120.7(7) . . ?
C016 C00P H00C 119.7 . . ?
C00L C00P H00C 119.7 . . ?
C00Y C00Q C00I 120.7(6) . . ?
C00Y C00Q H00D 119.7 . . ?
C00I C00Q H00D 119.7 . . ?
C01M C00S C00J 120.2(8) . . ?
C01M C00S H00F 119.9 . . ?
C00J C00S H00F 119.9 . . ?
C01B C00T C00J 119.7(7) . . ?
C01B C00T H00G 120.1 . . ?
C00J C00T H00G 120.1 . . ?
N3 C00U C01H 121.9(6) . . ?
N3 C00U P3 112.1(4) . . ?
C01H C00U P3 126.0(5) . . ?
C01R C00V C00I 121.1(7) . . ?
C01R C00V H00H 119.4 . . ?
C00I C00V H00H 119.4 . . ?
C01P C00W C012 117.5(6) . . ?
C01P C00W P1 124.8(5) . . ?
C012 C00W P1 117.7(5) . . ?
C00N C00X C018 119.6(6) . . ?
C00N C00X H00I 120.2 . . ?
C018 C00X H00I 120.2 . . ?
C017 C00Y C00Q 120.0(7) . . ?
C017 C00Y H00J 120.0 . . ?
C00Q C00Y H00J 120.0 . . ?
C01I C00Z C014 119.1(6) . . ?
C01I C00Z H00K 120.5 . . ?
C014 C00Z H00K 120.5 . . ?
C01E C010 C00O 120.6(7) . . ?
C01E C010 H01A 119.7 . . ?
C00O C010 H01A 119.7 . . ?
C01Y C011 C01O 119.6(6) . . ?
C01Y C011 P2 119.3(5) . . ?
C01O C011 P2 120.7(5) . . ?
C01J C012 C00W 120.5(6) . . ?
C01J C012 H01B 119.7 . . ?
C00W C012 H01B 119.7 . . ?
N2 C013 C01L 121.3(6) . . ?
N2 C013 P2 115.6(4) . . ?
C01L C013 P2 122.9(5) . . ?
N2 C014 C00Z 123.5(6) . . ?
N2 C014 H01C 118.2 . . ?
C00Z C014 H01C 118.2 . . ?
C01U C015 C00K 120.3(7) . . ?
C01U C015 H01D 119.8 . . ?
C00K C015 H01D 119.8 . . ?
C027 C016 C00P 119.9(7) . . ?
C027 C016 H01E 120.0 . . ?
C00P C016 H01E 120.0 . . ?
C00Y C017 C01R 119.6(6) . . ?
C00Y C017 H01F 120.2 . . ?
C01R C017 H01F 120.2 . . ?
C023 C018 C00X 118.3(7) . . ?
C023 C018 H01G 120.8 . . ?
C00X C018 H01G 120.8 . . ?
C021 C019 C01W 117.7(6) . . ?
C021 C019 P2 122.5(5) . . ?
C01W C019 P2 119.7(5) . . ?
N1 C01A C028 121.6(6) . . ?
N1 C01A P1 116.7(5) . . ?
C028 C01A P1 121.7(5) . . ?
C00T C01B C01G 119.8(8) . . ?
C00T C01B H01H 120.1 . . ?
C01G C01B H01H 120.1 . . ?
C01J C01C C025 117.8(7) . . ?
C01J C01C H01I 121.1 . . ?
C025 C01C H01I 121.1 . . ?
N4 C01D C023 122.5(6) . . ?
N4 C01D H01J 118.8 . . ?
C023 C01D H01J 118.8 . . ?
C010 C01E C01U 120.8(7) . . ?
C010 C01E H01K 119.6 . . ?
C01U C01E H01K 119.6 . . ?
C02A C01F C01T 118.9(7) . . ?
C02A C01F P1 117.5(5) . . ?
C01T C01F P1 123.5(6) . . ?
C01M C01G C01B 120.7(7) . . ?
C01M C01G H01L 119.7 . . ?
C01B C01G H01L 119.7 . . ?
C020 C01H C00U 119.5(6) . . ?
C020 C01H H01M 120.3 . . ?
C00U C01H H01M 120.3 . . ?
C00Z C01I C01L 119.2(7) . . ?
C00Z C01I H01N 120.4 . . ?
C01L C01I H01N 120.4 . . ?
C012 C01J C01C 121.7(7) . . ?
C012 C01J H01O 119.1 . . ?
C01C C01J H01O 119.1 . . ?
C00L C01K C02C 121.6(7) . . ?
C00L C01K H01P 119.2 . . ?
C02C C01K H01P 119.2 . . ?
C013 C01L C01I 119.6(7) . . ?
C013 C01L H01Q 120.2 . . ?
C01I C01L H01Q 120.2 . . ?
C00S C01M C01G 120.4(8) . . ?
C00S C01M H01R 119.8 . . ?
C01G C01M H01R 119.8 . . ?
N1 C01N C01Q 123.0(7) . . ?
N1 C01N H01S 118.5 . . ?
C01Q C01N H01S 118.5 . . ?
C011 C01O C029 118.8(8) . . ?
C011 C01O H01T 120.6 . . ?
C029 C01O H01T 120.6 . . ?
C025 C01P C00W 120.9(7) . . ?
C025 C01P H01U 119.5 . . ?
C00W C01P H01U 119.5 . . ?
C02G C01Q C01N 118.9(7) . . ?
C02G C01Q H01V 120.5 . . ?
C01N C01Q H01V 120.5 . . ?
C00V C01R C017 120.4(7) . . ?
C00V C01R H01W 119.8 . . ?
C017 C01R H01W 119.8 . . ?
C02B C01T C01F 120.4(8) . . ?
C02B C01T H01Y 119.8 . . ?
C01F C01T H01Y 119.8 . . ?
C01E C01U C015 119.4(7) . . ?
C01E C01U H01Z 120.3 . . ?
C015 C01U H01Z 120.3 . . ?
C01X C01V C022 119.9(7) . . ?
C01X C01V H02A 120.1 . . ?
C022 C01V H02A 120.1 . . ?
C019 C01W C01X 121.0(7) . . ?
C019 C01W H02B 119.5 . . ?
C01X C01W H02B 119.5 . . ?
C01V C01X C01W 120.6(7) . . ?
C01V C01X H02C 119.7 . . ?
C01W C01X H02C 119.7 . . ?
C011 C01Y C02H 120.6(8) . . ?
C011 C01Y H02D 119.7 . . ?
C02H C01Y H02D 119.7 . . ?
C024 C01Z C020 118.6(7) . . ?
C024 C01Z H02E 120.7 . . ?
C020 C01Z H02E 120.7 . . ?
C01H C020 C01Z 119.3(6) . . ?
C01H C020 H02F 120.4 . . ?
C01Z C020 H02F 120.4 . . ?
C019 C021 C022 121.3(7) . . ?
C019 C021 H02G 119.3 . . ?
C022 C021 H02G 119.3 . . ?
C01V C022 C021 119.4(7) . . ?
C01V C022 H02H 120.3 . . ?
C021 C022 H02H 120.3 . . ?
C018 C023 C01D 119.1(7) . . ?
C018 C023 H02I 120.4 . . ?
C01D C023 H02I 120.4 . . ?
N3 C024 C01Z 122.7(6) . . ?
N3 C024 H02J 118.6 . . ?
C01Z C024 H02J 118.6 . . ?
C01P C025 C01C 121.5(7) . . ?
C01P C025 H02K 119.2 . . ?
C01C C025 H02K 119.2 . . ?
C016 C027 C02C 120.7(7) . . ?
C016 C027 H02M 119.7 . . ?
C02C C027 H02M 119.7 . . ?
C02G C028 C01A 119.0(7) . . ?
C02G C028 H02N 120.5 . . ?
C01A C028 H02N 120.5 . . ?
C02E C029 C01O 122.2(8) . . ?
C02E C029 H02O 118.9 . . ?
C01O C029 H02O 118.9 . . ?
C01F C02A C02I 120.3(7) . . ?
C01F C02A H02P 119.8 . . ?
C02I C02A H02P 119.8 . . ?
C01T C02B C02D 120.9(8) . . ?
C01T C02B H02Q 119.6 . . ?
C02D C02B H02Q 119.6 . . ?
C027 C02C C01K 119.0(8) . . ?
C027 C02C H02R 120.5 . . ?
C01K C02C H02R 120.5 . . ?
C02B C02D C02I 120.3(8) . . ?
C02B C02D H02S 119.8 . . ?
C02I C02D H02S 119.8 . . ?
C029 C02E C02H 119.7(8) . . ?
C029 C02E H02T 120.1 . . ?
C02H C02E H02T 120.1 . . ?
C028 C02G C01Q 119.5(7) . . ?
C028 C02G H02V 120.3 . . ?
C01Q C02G H02V 120.3 . . ?
C02E C02H C01Y 119.1(8) . . ?
C02E C02H H02W 120.5 . . ?
C01Y C02H H02W 120.5 . . ?
C02D C02I C02A 119.2(8) . . ?
C02D C02I H02X 120.4 . . ?
C02A C02I H02X 120.4 . . ?
Cl0B C02L Cl0A 112.1(5) . . ?
Cl0B C02L H02Z 109.2 . . ?
Cl0A C02L H02Z 109.2 . . ?
Cl0B C02L H03A 109.2 . . ?
Cl0A C02L H03A 109.2 . . ?
H02Z C02L H03A 107.9 . . ?
Cl02 C01 Cl01 120.9(8) . . ?
Cl02 C01 H01X 107.1 . . ?
Cl01 C01 H01X 107.1 . . ?
Cl02 C01 H02L 107.1 . . ?
Cl01 C01 H02L 107.1 . . ?
H01X C01 H02L 106.8 . . ?

loop_
_geom_bond_atom_site_label_1
_geom_bond_atom_site_label_2
_geom_bond_distance
_geom_bond_site_symmetry_2
_geom_bond_publ_flag
Cu3 N1 2.101(5) . ?
Cu3 P4 2.2636(17) . ?
Cu3 P2 2.2832(17) . ?
Cu3 Cu2 2.7010(10) . ?
Cu3 Cu1 2.7488(11) . ?
Cu2 N2 2.101(5) . ?
Cu2 P3 2.2602(16) . ?
Cu2 P1 2.2752(18) . ?
Cu2 Cu1 2.7225(11) . ?
Cu1 N3 1.986(5) . ?
Cu1 N4 2.029(6) . ?
Cl1 O02O 1.362(8) . ?
Cl1 O026 1.381(6) . ?
Cl1 O02F 1.390(7) . ?
Cl1 O01S 1.400(7) . ?
P4 C00L 1.827(6) . ?
P4 C00K 1.831(6) . ?
P4 C00N 1.840(6) . ?
P3 C00I 1.828(6) . ?
P3 C00U 1.833(6) . ?
P3 C00J 1.835(6) . ?
P2 C019 1.819(7) . ?
P2 C011 1.831(6) . ?
P2 C013 1.843(6) . ?
P1 C00W 1.832(7) . ?
P1 C01F 1.833(7) . ?
P1 C01A 1.842(7) . ?
Cl2 O02M 1.368(9) . ?
Cl2 O00R 1.403(6) . ?
Cl2 O02J 1.426(8) . ?
Cl2 O00M 1.427(6) . ?
Cl0A C02L 1.781(12) . ?
Cl0B C02L 1.739(12) . ?
N2 C014 1.343(8) . ?
N2 C013 1.371(8) . ?
N1 C01A 1.343(8) . ?
N1 C01N 1.353(8) . ?
N4 C01D 1.326(9) . ?
N4 C00N 1.352(8) . ?
N3 C024 1.349(9) . ?
N3 C00U 1.358(8) . ?
C00I C00V 1.392(9) . ?
C00I C00Q 1.399(9) . ?
C00J C00T 1.396(10) . ?
C00J C00S 1.411(10) . ?
C00K C00O 1.372(9) . ?
C00K C015 1.403(10) . ?
C00L C01K 1.378(9) . ?
C00L C00P 1.402(9) . ?
C00N C00X 1.369(9) . ?
C00O C010 1.399(10) . ?
C00O H00B 0.9500 . ?
C00P C016 1.378(9) . ?
C00P H00C 0.9500 . ?
C00Q C00Y 1.394(9) . ?
C00Q H00D 0.9500 . ?
C00S C01M 1.360(11) . ?
C00S H00F 0.9500 . ?
C00T C01B 1.378(10) . ?
C00T H00G 0.9500 . ?
C00U C01H 1.401(9) . ?
C00V C01R 1.371(9) . ?
C00V H00H 0.9500 . ?
C00W C01P 1.393(9) . ?
C00W C012 1.401(10) . ?
C00X C018 1.396(9) . ?
C00X H00I 0.9500 . ?
C00Y C017 1.375(10) . ?
C00Y H00J 0.9500 . ?
C00Z C01I 1.362(10) . ?
C00Z C014 1.368(10) . ?
C00Z H00K 0.9500 . ?
C010 C01E 1.361(12) . ?
C010 H01A 0.9500 . ?
C011 C01Y 1.377(10) . ?
C011 C01O 1.390(10) . ?
C012 C01J 1.366(10) . ?
C012 H01B 0.9500 . ?
C013 C01L 1.379(9) . ?
C014 H01C 0.9500 . ?
C015 C01U 1.390(10) . ?
C015 H01D 0.9500 . ?
C016 C027 1.376(12) . ?
C016 H01E 0.9500 . ?
C017 C01R 1.394(11) . ?
C017 H01F 0.9500 . ?
C018 C023 1.366(11) . ?
C018 H01G 0.9500 . ?
C019 C021 1.381(9) . ?
C019 C01W 1.392(10) . ?
C01A C028 1.411(10) . ?
C01B C01G 1.392(12) . ?
C01B H01H 0.9500 . ?
C01C C01J 1.371(11) . ?
C01C C025 1.391(11) . ?
C01C H01I 0.9500 . ?
C01D C023 1.400(11) . ?
C01D H01J 0.9500 . ?
C01E C01U 1.370(12) . ?
C01E H01K 0.9500 . ?
C01F C02A 1.378(10) . ?
C01F C01T 1.402(10) . ?
C01G C01M 1.368(13) . ?
C01G H01L 0.9500 . ?
C01H C020 1.367(10) . ?
C01H H01M 0.9500 . ?
C01I C01L 1.381(10) . ?
C01I H01N 0.9500 . ?
C01J H01O 0.9500 . ?
C01K C02C 1.389(10) . ?
C01K H01P 0.9500 . ?
C01L H01Q 0.9500 . ?
C01M H01R 0.9500 . ?
C01N C01Q 1.379(10) . ?
C01N H01S 0.9500 . ?
C01O C029 1.395(11) . ?
C01O H01T 0.9500 . ?
C01P C025 1.356(11) . ?
C01P H01U 0.9500 . ?
C01Q C02G 1.375(12) . ?
C01Q H01V 0.9500 . ?
C01R H01W 0.9500 . ?
C01T C02B 1.361(11) . ?
C01T H01Y 0.9500 . ?
C01U H01Z 0.9500 . ?
C01V C01X 1.353(11) . ?
C01V C022 1.390(11) . ?
C01V H02A 0.9500 . ?
C01W C01X 1.394(10) . ?
C01W H02B 0.9500 . ?
C01X H02C 0.9500 . ?
C01Y C02H 1.399(11) . ?
C01Y H02D 0.9500 . ?
C01Z C024 1.389(10) . ?
C01Z C020 1.398(10) . ?
C01Z H02E 0.9500 . ?
C020 H02F 0.9500 . ?
C021 C022 1.398(10) . ?
C021 H02G 0.9500 . ?
C022 H02H 0.9500 . ?
C023 H02I 0.9500 . ?
C024 H02J 0.9500 . ?
C025 H02K 0.9500 . ?
C027 C02C 1.378(13) . ?
C027 H02M 0.9500 . ?
C028 C02G 1.371(11) . ?
C028 H02N 0.9500 . ?
C029 C02E 1.340(13) . ?
C029 H02O 0.9500 . ?
C02A C02I 1.407(11) . ?
C02A H02P 0.9500 . ?
C02B C02D 1.373(13) . ?
C02B H02Q 0.9500 . ?
C02C H02R 0.9500 . ?
C02D C02I 1.378(12) . ?
C02D H02S 0.9500 . ?
C02E C02H 1.398(14) . ?
C02E H02T 0.9500 . ?
C02G H02V 0.9500 . ?
C02H H02W 0.9500 . ?
C02I H02X 0.9500 . ?
O02K C02P 1.314(18) . ?
C02L H02Z 0.9900 . ?
C02L H03A 0.9900 . ?
Cl02 C01 1.524(13) . ?
Cl01 C01 1.775(12) . ?
C01 H01X 0.9900 . ?
C01 H02L 0.9900 . ?
